data_1550111
loop_
_publ_author_name
'Dandela, Rambabu'
'Tothadi, Srinu'
'Marelli, Udaya Kiran'
'Nangia, Ashwini'

_publ_section_title
;
 Systematic synthesis of a 6-component organic-salt alloy of naftopidil,
 and pentanary, quaternary and ternary multicomponent crystals
;
_journal_issue 6
_journal_name_full IUCrJ
_journal_page_first
;
;
_journal_paper_doi 10.1107/S2052252518014057
_journal_volume 5
_journal_year 2018
_chemical_formula_sum 'C31 H33 N2 O7'
_chemical_formula_weight 545.59
_chemical_name_common 'Naftopidil_2, 3-Dihydroxybenzoic acid_2, 6-Dihydroxybenzoic acid_Salt alloy'
_space_group_crystal_system monoclinic
_space_group_IT_number 14
_space_group_name_Hall '-P 2ybc'
_space_group_name_H-M_alt 'P 1 21/c 1'
_symmetry_space_group_name_Hall '-P 2ybc'
_symmetry_space_group_name_H-M 'P 1 21/c 1'
_atom_sites_solution_hydrogens geom
_audit_creation_method SHELXL-2016/6
_cell_angle_alpha 90
_cell_angle_beta 94.87(2)
_cell_angle_gamma 90
_cell_formula_units_Z 4
_cell_length_a 11.475(6)
_cell_length_b 17.669(9)
_cell_length_c 13.248(7)
_cell_measurement_reflns_used 9926
_cell_measurement_temperature 100(2)
_cell_measurement_theta_max 29.97
_cell_measurement_theta_min 2.31
_cell_volume 2676(2)
_computing_structure_refinement 'SHELXL-2016/6 (Sheldrick, 2016)'
_computing_structure_solution 'SHELXT 2014/5 (Sheldrick, 2014)'
_diffrn_ambient_temperature 100(2)
_diffrn_measured_fraction_theta_full 0.998
_diffrn_measured_fraction_theta_max 0.996
_diffrn_measurement_device_type 'Bruker APEX-II CCD'
_diffrn_measurement_method '\f and \w scans'
_diffrn_radiation_type MoK\a
_diffrn_radiation_wavelength 0.71073
_diffrn_reflns_av_R_equivalents 0.0728
_diffrn_reflns_av_unetI/netI 0.0357
_diffrn_reflns_Laue_measured_fraction_full 0.998
_diffrn_reflns_Laue_measured_fraction_max 0.996
_diffrn_reflns_limit_h_max 16
_diffrn_reflns_limit_h_min -16
_diffrn_reflns_limit_k_max 25
_diffrn_reflns_limit_k_min -25
_diffrn_reflns_limit_l_max 18
_diffrn_reflns_limit_l_min -18
_diffrn_reflns_number 88884
_diffrn_reflns_point_group_measured_fraction_full 0.998
_diffrn_reflns_point_group_measured_fraction_max 0.996
_diffrn_reflns_theta_full 25.242
_diffrn_reflns_theta_max 30.458
_diffrn_reflns_theta_min 2.305
_exptl_absorpt_coefficient_mu 0.096
_exptl_absorpt_correction_T_max 0.7461
_exptl_absorpt_correction_T_min 0.6845
_exptl_absorpt_correction_type multi-scan
_exptl_absorpt_process_details
;
SADABS-2016/2 (Bruker,2016/2) was used for absorption correction.
wR2(int) was 0.0879 before and 0.0639 after correction.
The Ratio of minimum to maximum transmission is 0.9174.
The \l/2 correction factor is Not present.
;
_exptl_crystal_colour colourless
_exptl_crystal_density_diffrn 1.354
_exptl_crystal_description block
_exptl_crystal_F_000 1156
_exptl_crystal_size_max 0.25
_exptl_crystal_size_mid 0.15
_exptl_crystal_size_min 0.15
_refine_diff_density_max 0.582
_refine_diff_density_min -0.490
_refine_diff_density_rms 0.114
_refine_ls_extinction_method none
_refine_ls_goodness_of_fit_ref 1.208
_refine_ls_hydrogen_treatment constr
_refine_ls_matrix_type full
_refine_ls_number_parameters 375
_refine_ls_number_reflns 8099
_refine_ls_number_restraints 0
_refine_ls_restrained_S_all 1.208
_refine_ls_R_factor_all 0.1286
_refine_ls_R_factor_gt 0.1109
_refine_ls_shift/su_max 0.000
_refine_ls_shift/su_mean 0.000
_refine_ls_structure_factor_coef Fsqd
_refine_ls_weighting_details 'w=1/[\s^2^(Fo^2^)+(0.0604P)^2^+5.8639P] where P=(Fo^2^+2Fc^2^)/3'
_refine_ls_weighting_scheme calc
_refine_ls_wR_factor_gt 0.2424
_refine_ls_wR_factor_ref 0.2508
_reflns_Friedel_coverage 0.000
_reflns_number_gt 6717
_reflns_number_total 8099
_reflns_threshold_expression 'I > 2\s(I)'
_cod_data_source_file ed5016.cif
_cod_data_source_block 146
_cod_database_code 1550111
_shelx_shelxl_version_number 2016/6
_shelx_space_group_comment
;
The symmetry employed for this shelxl refinement is uniquely defined
by the following loop, which should always be used as a source of
symmetry information in preference to the above space-group names.
They are only intended as comments.
;

loop_
_space_group_symop_operation_xyz
'x, y, z'
'-x, y+1/2, -z+1/2'
'-x, -y, -z'
'x, -y-1/2, z-1/2'

loop_
_atom_site_label
_atom_site_type_symbol
_atom_site_fract_x
_atom_site_fract_y
_atom_site_fract_z
_atom_site_U_iso_or_equiv
_atom_site_adp_type
_atom_site_occupancy
_atom_site_site_symmetry_order
_atom_site_calc_flag
_atom_site_refinement_flags_posn
_atom_site_refinement_flags_adp
_atom_site_refinement_flags_occupancy
_atom_site_disorder_assembly
_atom_site_disorder_group
C4A C -0.0238(4) -0.0276(2) 0.1517(2) 0.0410(8) Uani 0.53 1 d . . P A 1
C7A C 0.1540(4) 0.0765(2) 0.1393(3) 0.0476(10) Uani 0.47 1 d . . P B 1
O4 O -0.1052(3) -0.0727(2) 0.1536(3) 0.0234(7) Uani 0.53 1 d . . P A 1
H4 H -0.101968 -0.104295 0.106542 0.035 Uiso 0.53 1 calc R U P A 1
O5 O 0.2215(5) 0.1225(4) 0.1361(6) 0.068(2) Uani 0.47 1 d . . P B 1
H5 H 0.198013 0.154616 0.092240 0.102 Uiso 0.47 1 calc R U P B 1
C4B C -0.0238(4) -0.0276(2) 0.1517(2) 0.0410(8) Uani 0.47 1 d . . P A 2
H4B H -0.084731 -0.063680 0.155298 0.049 Uiso 0.47 1 calc R U P A 2
C7B C 0.1540(4) 0.0765(2) 0.1393(3) 0.0476(10) Uani 0.53 1 d . . P B 2
H7B H 0.215742 0.111997 0.135488 0.057 Uiso 0.53 1 calc R U P B 2
O6 O -0.2943(2) 0.43895(12) 0.04949(16) 0.0300(5) Uani 1 1 d . . . . .
O8 O 0.2916(2) 0.75780(14) 0.19018(19) 0.0419(6) Uani 1 1 d . . . . .
O7 O 0.0494(3) 0.76615(12) 0.20319(18) 0.0428(7) Uani 1 1 d . . . . .
H7 H 0.068856 0.791562 0.153748 0.064 Uiso 1 1 calc R U . . .
N1 N -0.1903(2) 0.55450(14) -0.04097(17) 0.0242(5) Uani 1 1 d . . . . .
N2 N -0.0106(2) 0.65392(13) 0.05002(18) 0.0246(5) Uani 1 1 d . . . . .
H2 H -0.040954 0.706427 0.037530 0.029 Uiso 1 1 calc R U . . .
C20 C 0.1112(3) 0.69656(17) 0.2081(2) 0.0346(7) Uani 1 1 d . . . . .
H20 H 0.070377 0.661737 0.252980 0.041 Uiso 1 1 calc R U . . .
C16 C -0.0026(3) 0.61594(16) -0.0510(2) 0.0246(6) Uani 1 1 d . . . . .
H16A H 0.043247 0.648316 -0.094091 0.030 Uiso 1 1 calc R U . . .
H16B H 0.039228 0.567175 -0.040687 0.030 Uiso 1 1 calc R U . . .
C14 C -0.2938(3) 0.52142(16) -0.0903(2) 0.0258(6) Uani 1 1 d . . . . .
C8 C -0.3472(3) 0.37692(19) 0.0992(3) 0.0350(7) Uani 1 1 d . . . . .
H8A H -0.350644 0.332461 0.054800 0.053 Uiso 1 1 calc R U . . .
H8B H -0.426503 0.391027 0.114064 0.053 Uiso 1 1 calc R U . . .
H8C H -0.300351 0.365022 0.162528 0.053 Uiso 1 1 calc R U . . .
C30 C 0.3874(3) 0.85172(19) 0.0542(2) 0.0335(7) Uani 1 1 d . . . . .
H30 H 0.304688 0.848144 0.053492 0.040 Uiso 1 1 calc R U . . .
C21 C 0.2362(4) 0.70517(18) 0.2533(3) 0.0427(9) Uani 1 1 d . . . . .
H21A H 0.237846 0.724603 0.323490 0.051 Uiso 1 1 calc R U . . .
H21B H 0.276994 0.655766 0.254514 0.051 Uiso 1 1 calc R U . . .
C13 C -0.3407(3) 0.54447(18) -0.1857(2) 0.0297(6) Uani 1 1 d . . . . .
H13 H -0.304762 0.584788 -0.219014 0.036 Uiso 1 1 calc R U . . .
C17 C -0.0937(3) 0.61262(16) 0.1118(2) 0.0267(6) Uani 1 1 d . . . . .
H17A H -0.107603 0.643203 0.172238 0.032 Uiso 1 1 calc R U . . .
H17B H -0.058058 0.564056 0.135448 0.032 Uiso 1 1 calc R U . . .
C24 C 0.6047(5) 0.7369(2) 0.2764(4) 0.0634(14) Uani 1 1 d . . . . .
H24 H 0.653547 0.714092 0.329428 0.076 Uiso 1 1 calc R U . . .
C19 C 0.1092(3) 0.65934(16) 0.1034(2) 0.0281(6) Uani 1 1 d . . . . .
H19A H 0.159694 0.688872 0.060948 0.034 Uiso 1 1 calc R U . . .
H19B H 0.142643 0.607817 0.111310 0.034 Uiso 1 1 calc R U . . .
C25 C 0.6545(4) 0.7751(2) 0.2017(4) 0.0553(12) Uani 1 1 d . . . . .
H25 H 0.737157 0.775687 0.200814 0.066 Uiso 1 1 calc R U . . .
C28 C 0.5588(3) 0.9020(2) -0.0159(3) 0.0400(8) Uani 1 1 d . . . . .
H28 H 0.592136 0.933763 -0.063673 0.048 Uiso 1 1 calc R U . . .
C27 C 0.6302(3) 0.8601(2) 0.0516(3) 0.0430(9) Uani 1 1 d . . . . .
H27 H 0.712578 0.862353 0.048660 0.052 Uiso 1 1 calc R U . . .
C31 C 0.4586(3) 0.80939(17) 0.1258(2) 0.0334(7) Uani 1 1 d . . . . .
C26 C 0.5835(3) 0.81420(19) 0.1246(3) 0.0385(8) Uani 1 1 d . . . . .
C12 C -0.4403(3) 0.50905(19) -0.2337(2) 0.0326(7) Uani 1 1 d . . . . .
H12 H -0.471430 0.525230 -0.298832 0.039 Uiso 1 1 calc R U . . .
C10 C -0.4465(3) 0.42612(18) -0.0898(3) 0.0313(6) Uani 1 1 d . . . . .
H10 H -0.482708 0.385623 -0.057187 0.038 Uiso 1 1 calc R U . . .
C29 C 0.4357(3) 0.8979(2) -0.0142(2) 0.0391(8) Uani 1 1 d . . . . .
H29 H 0.386630 0.927162 -0.060458 0.047 Uiso 1 1 calc R U . . .
C9 C -0.3479(3) 0.46072(17) -0.0423(2) 0.0271(6) Uani 1 1 d . . . . .
C18 C -0.2095(3) 0.59708(17) 0.0517(2) 0.0283(6) Uani 1 1 d . . . . .
H18A H -0.260598 0.567536 0.093651 0.034 Uiso 1 1 calc R U . . .
H18B H -0.249120 0.645544 0.033462 0.034 Uiso 1 1 calc R U . . .
C15 C -0.1215(3) 0.60175(17) -0.1045(2) 0.0278(6) Uani 1 1 d . . . . .
H15A H -0.162101 0.650522 -0.118740 0.033 Uiso 1 1 calc R U . . .
H15B H -0.113195 0.575999 -0.169910 0.033 Uiso 1 1 calc R U . . .
C22 C 0.4114(4) 0.76368(17) 0.2004(3) 0.0390(8) Uani 1 1 d . . . . .
C11 C -0.4925(3) 0.4503(2) -0.1849(3) 0.0342(7) Uani 1 1 d . . . . .
H11 H -0.560243 0.426458 -0.216549 0.041 Uiso 1 1 calc R U . . .
C23 C 0.4823(4) 0.7304(2) 0.2768(4) 0.0550(11) Uani 1 1 d . . . . .
H23 H 0.449127 0.703347 0.329269 0.066 Uiso 1 1 calc R U . . .
O2 O -0.0840(3) 0.17699(15) -0.0058(2) 0.0490(7) Uani 1 1 d . . . . .
O3 O -0.1579(3) 0.05479(18) 0.0635(2) 0.0547(8) Uani 1 1 d . . . . .
H3 H -0.162335 0.097787 0.036380 0.082 Uiso 1 1 calc R U . . .
O1 O 0.1004(3) 0.21320(15) 0.0296(2) 0.0510(8) Uani 1 1 d . . . . .
C1 C 0.0181(5) 0.1662(2) 0.0357(3) 0.0503(12) Uani 1 1 d . . . . .
C6 C 0.1770(4) 0.0082(2) 0.1893(3) 0.0417(9) Uani 1 1 d . . . . .
H6 H 0.253215 -0.002826 0.219354 0.050 Uiso 0.47 1 calc R U P B 1
C5 C 0.0861(4) -0.04385(19) 0.1945(2) 0.0403(9) Uani 1 1 d . . . . .
H5A H 0.100740 -0.090889 0.227912 0.048 Uiso 0.53 1 calc R U P A 1
C3 C -0.0475(4) 0.0422(2) 0.1023(2) 0.0439(10) Uani 1 1 d . . . . .
C2 C 0.0426(4) 0.09453(19) 0.0946(2) 0.0425(9) Uani 1 1 d . . . . .

loop_
_atom_site_aniso_label
_atom_site_aniso_U_11
_atom_site_aniso_U_22
_atom_site_aniso_U_33
_atom_site_aniso_U_23
_atom_site_aniso_U_13
_atom_site_aniso_U_12
C4A 0.072(3) 0.0326(17) 0.0187(14) -0.0003(12) 0.0040(15) 0.0096(17)
C7A 0.088(3) 0.0311(17) 0.0247(15) 0.0017(13) 0.0076(17) 0.0197(19)
O4 0.0275(19) 0.0212(17) 0.0212(17) 0.0016(14) 0.0006(14) -0.0096(14)
O5 0.040(3) 0.059(4) 0.104(6) 0.047(4) 0.000(3) -0.022(3)
C4B 0.072(3) 0.0326(17) 0.0187(14) -0.0003(12) 0.0040(15) 0.0096(17)
C7B 0.088(3) 0.0311(17) 0.0247(15) 0.0017(13) 0.0076(17) 0.0197(19)
O6 0.0358(12) 0.0285(11) 0.0256(10) 0.0067(8) 0.0019(9) -0.0059(9)
O8 0.0615(17) 0.0284(12) 0.0342(12) 0.0072(10) -0.0051(11) -0.0165(11)
O7 0.085(2) 0.0173(10) 0.0285(12) -0.0014(8) 0.0164(12) -0.0048(11)
N1 0.0312(12) 0.0233(11) 0.0187(10) 0.0013(9) 0.0054(9) 0.0006(9)
N2 0.0378(13) 0.0147(10) 0.0221(11) -0.0009(8) 0.0081(10) -0.0020(9)
C20 0.064(2) 0.0168(12) 0.0239(14) 0.0019(10) 0.0071(14) -0.0106(13)
C16 0.0366(15) 0.0202(12) 0.0181(12) -0.0023(9) 0.0091(11) -0.0003(11)
C14 0.0312(14) 0.0232(13) 0.0236(13) 0.0000(10) 0.0056(11) 0.0038(11)
C8 0.0463(19) 0.0302(15) 0.0292(15) 0.0083(12) 0.0064(13) -0.0071(14)
C30 0.0401(17) 0.0355(16) 0.0240(14) -0.0044(12) -0.0014(12) -0.0085(13)
C21 0.077(3) 0.0222(14) 0.0273(15) 0.0040(12) -0.0065(16) -0.0164(16)
C13 0.0377(16) 0.0267(14) 0.0251(14) 0.0020(11) 0.0051(12) 0.0034(12)
C17 0.0422(17) 0.0185(12) 0.0208(12) -0.0006(10) 0.0113(11) -0.0040(11)
C24 0.073(3) 0.0276(18) 0.085(3) 0.013(2) -0.021(3) 0.0101(19)
C19 0.0417(17) 0.0159(12) 0.0270(14) -0.0002(10) 0.0046(12) -0.0041(11)
C25 0.059(3) 0.0267(17) 0.077(3) -0.0080(19) -0.017(2) 0.0090(17)
C28 0.0412(19) 0.052(2) 0.0272(15) -0.0064(14) 0.0040(14) -0.0072(16)
C27 0.0404(19) 0.047(2) 0.0421(19) -0.0218(16) 0.0042(15) -0.0038(16)
C31 0.0482(19) 0.0203(13) 0.0304(15) -0.0105(11) -0.0046(13) -0.0035(12)
C26 0.0439(19) 0.0268(15) 0.0423(19) -0.0167(14) -0.0102(15) 0.0024(13)
C12 0.0350(16) 0.0348(16) 0.0270(14) -0.0018(12) -0.0025(12) 0.0090(13)
C10 0.0305(15) 0.0290(15) 0.0348(16) 0.0014(12) 0.0055(12) -0.0011(12)
C29 0.0394(18) 0.053(2) 0.0241(14) 0.0019(14) 0.0004(13) -0.0083(16)
C9 0.0306(15) 0.0267(14) 0.0246(13) 0.0001(11) 0.0058(11) 0.0028(11)
C18 0.0374(16) 0.0236(13) 0.0254(13) 0.0001(11) 0.0120(12) 0.0010(12)
C15 0.0372(16) 0.0266(14) 0.0206(12) 0.0038(10) 0.0078(11) 0.0020(12)
C22 0.060(2) 0.0165(13) 0.0379(17) -0.0013(12) -0.0085(16) -0.0058(13)
C11 0.0329(16) 0.0361(17) 0.0331(16) -0.0040(13) -0.0008(13) 0.0039(13)
C23 0.078(3) 0.0233(16) 0.060(3) 0.0099(16) -0.013(2) -0.0055(18)
O2 0.078(2) 0.0338(13) 0.0380(14) 0.0149(11) 0.0186(13) 0.0216(13)
O3 0.069(2) 0.0587(19) 0.0376(14) 0.0214(13) 0.0093(13) 0.0212(15)
O1 0.086(2) 0.0250(12) 0.0435(15) 0.0083(11) 0.0168(14) 0.0168(13)
C1 0.097(3) 0.0340(18) 0.0225(15) 0.0056(13) 0.0190(18) 0.036(2)
C6 0.071(3) 0.0290(16) 0.0253(15) 0.0021(12) 0.0051(15) 0.0141(16)
C5 0.078(3) 0.0251(15) 0.0170(13) 0.0001(11) 0.0011(14) 0.0171(16)
C3 0.073(3) 0.0425(19) 0.0166(13) 0.0049(13) 0.0091(15) 0.0287(19)
C2 0.084(3) 0.0248(15) 0.0207(14) 0.0041(11) 0.0165(16) 0.0215(17)

loop_
_atom_type_symbol
_atom_type_description
_atom_type_scat_dispersion_real
_atom_type_scat_dispersion_imag
_atom_type_scat_source
C C 0.0033 0.0016 'International Tables Vol C Tables 4.2.6.8 and 6.1.1.4'
H H 0.0000 0.0000 'International Tables Vol C Tables 4.2.6.8 and 6.1.1.4'
N N 0.0061 0.0033 'International Tables Vol C Tables 4.2.6.8 and 6.1.1.4'
O O 0.0106 0.0060 'International Tables Vol C Tables 4.2.6.8 and 6.1.1.4'

loop_
_geom_angle_atom_site_label_1
_geom_angle_atom_site_label_2
_geom_angle_atom_site_label_3
_geom_angle
O4 C4A C5 122.1(4)
O4 C4A C3 117.3(4)
C5 C4A C3 120.6(4)
O5 C7A C6 122.8(5)
O5 C7A C2 115.3(5)
C6 C7A C2 121.9(4)
C4A O4 H4 109.5
C7A O5 H5 109.5
C5 C4B C3 120.6(4)
C5 C4B H4B 119.7
C3 C4B H4B 119.7
C6 C7B C2 121.9(4)
C6 C7B H7B 119.1
C2 C7B H7B 119.1
C9 O6 C8 116.4(2)
C22 O8 C21 118.8(3)
C20 O7 H7 109.5
C14 N1 C15 115.9(2)
C14 N1 C18 114.4(2)
C15 N1 C18 108.3(2)
C19 N2 C17 112.0(2)
C19 N2 C16 109.1(2)
C17 N2 C16 111.0(2)
C19 N2 H2 108.2
C17 N2 H2 108.2
C16 N2 H2 108.2
O7 C20 C21 112.6(3)
O7 C20 C19 111.2(3)
C21 C20 C19 110.0(3)
O7 C20 H20 107.6
C21 C20 H20 107.6
C19 C20 H20 107.6
C15 C16 N2 111.8(2)
C15 C16 H16A 109.3
N2 C16 H16A 109.3
C15 C16 H16B 109.3
N2 C16 H16B 109.3
H16A C16 H16B 107.9
C13 C14 C9 118.6(3)
C13 C14 N1 122.5(3)
C9 C14 N1 118.9(3)
O6 C8 H8A 109.5
O6 C8 H8B 109.5
H8A C8 H8B 109.5
O6 C8 H8C 109.5
H8A C8 H8C 109.5
H8B C8 H8C 109.5
C29 C30 C31 121.0(3)
C29 C30 H30 119.5
C31 C30 H30 119.5
O8 C21 C20 106.6(3)
O8 C21 H21A 110.4
C20 C21 H21A 110.4
O8 C21 H21B 110.4
C20 C21 H21B 110.4
H21A C21 H21B 108.6
C14 C13 C12 121.1(3)
C14 C13 H13 119.5
C12 C13 H13 119.5
N2 C17 C18 111.8(2)
N2 C17 H17A 109.2
C18 C17 H17A 109.2
N2 C17 H17B 109.2
C18 C17 H17B 109.2
H17A C17 H17B 107.9
C25 C24 C23 121.4(4)
C25 C24 H24 119.3
C23 C24 H24 119.3
N2 C19 C20 113.5(3)
N2 C19 H19A 108.9
C20 C19 H19A 108.9
N2 C19 H19B 108.9
C20 C19 H19B 108.9
H19A C19 H19B 107.7
C24 C25 C26 120.7(4)
C24 C25 H25 119.7
C26 C25 H25 119.7
C27 C28 C29 120.1(4)
C27 C28 H28 120.0
C29 C28 H28 120.0
C28 C27 C26 121.2(4)
C28 C27 H27 119.4
C26 C27 H27 119.4
C30 C31 C22 122.4(3)
C30 C31 C26 118.8(3)
C22 C31 C26 118.8(3)
C27 C26 C25 123.0(4)
C27 C26 C31 118.8(3)
C25 C26 C31 118.1(4)
C11 C12 C13 119.3(3)
C11 C12 H12 120.3
C13 C12 H12 120.3
C9 C10 C11 120.5(3)
C9 C10 H10 119.8
C11 C10 H10 119.8
C30 C29 C28 120.1(3)
C30 C29 H29 120.0
C28 C29 H29 120.0
O6 C9 C10 124.5(3)
O6 C9 C14 115.5(3)
C10 C9 C14 120.1(3)
N1 C18 C17 110.1(2)
N1 C18 H18A 109.6
C17 C18 H18A 109.6
N1 C18 H18B 109.6
C17 C18 H18B 109.6
H18A C18 H18B 108.1
N1 C15 C16 109.6(2)
N1 C15 H15A 109.7
C16 C15 H15A 109.7
N1 C15 H15B 109.7
C16 C15 H15B 109.7
H15A C15 H15B 108.2
O8 C22 C23 124.3(4)
O8 C22 C31 114.4(3)
C23 C22 C31 121.3(4)
C12 C11 C10 120.4(3)
C12 C11 H11 119.8
C10 C11 H11 119.8
C22 C23 C24 119.4(4)
C22 C23 H23 120.3
C24 C23 H23 120.3
C3 O3 H3 109.5
O1 C1 O2 122.8(3)
O1 C1 C2 118.6(4)
O2 C1 C2 118.6(4)
C7B C6 C5 118.9(4)
C7A C6 C5 118.9(4)
C7A C6 H6 120.6
C5 C6 H6 120.6
C4B C5 C6 120.5(3)
C4A C5 C6 120.5(3)
C4A C5 H5A 119.8
C6 C5 H5A 119.8
O3 C3 C2 122.8(3)
O3 C3 C4B 117.4(4)
C2 C3 C4B 119.8(4)
O3 C3 C4A 117.4(4)
C2 C3 C4A 119.8(4)
C3 C2 C7A 118.3(3)
C3 C2 C7B 118.3(3)
C3 C2 C1 119.2(4)
C7A C2 C1 122.4(4)
C7B C2 C1 122.4(4)

loop_
_geom_bond_atom_site_label_1
_geom_bond_atom_site_label_2
_geom_bond_distance
C4A O4 1.230(5)
C4A C5 1.368(6)
C4A C3 1.412(5)
C7A O5 1.125(7)
C7A C6 1.391(5)
C7A C2 1.399(6)
O4 H4 0.8400
O5 H5 0.8400
C4B C5 1.368(6)
C4B C3 1.412(5)
C4B H4B 0.9500
C7B C6 1.391(5)
C7B C2 1.399(6)
C7B H7B 0.9500
O6 C9 1.370(4)
O6 C8 1.439(4)
O8 C22 1.374(5)
O8 C21 1.435(4)
O7 C20 1.419(4)
O7 H7 0.8400
N1 C14 1.431(4)
N1 C15 1.464(4)
N1 C18 1.473(4)
N2 C19 1.494(4)
N2 C17 1.499(4)
N2 C16 1.507(3)
N2 H2 1.0000
C20 C21 1.514(5)
C20 C19 1.532(4)
C20 H20 1.0000
C16 C15 1.504(4)
C16 H16A 0.9900
C16 H16B 0.9900
C14 C13 1.392(4)
C14 C9 1.417(4)
C8 H8A 0.9800
C8 H8B 0.9800
C8 H8C 0.9800
C30 C29 1.371(5)
C30 C31 1.412(5)
C30 H30 0.9500
C21 H21A 0.9900
C21 H21B 0.9900
C13 C12 1.407(5)
C13 H13 0.9500
C17 C18 1.515(5)
C17 H17A 0.9900
C17 H17B 0.9900
C24 C25 1.363(7)
C24 C23 1.409(7)
C24 H24 0.9500
C19 H19A 0.9900
C19 H19B 0.9900
C25 C26 1.430(6)
C25 H25 0.9500
C28 C27 1.376(6)
C28 C29 1.416(5)
C28 H28 0.9500
C27 C26 1.404(6)
C27 H27 0.9500
C31 C22 1.419(5)
C31 C26 1.437(5)
C12 C11 1.385(5)
C12 H12 0.9500
C10 C9 1.389(4)
C10 C11 1.391(5)
C10 H10 0.9500
C29 H29 0.9500
C18 H18A 0.9900
C18 H18B 0.9900
C15 H15A 0.9900
C15 H15B 0.9900
C22 C23 1.376(5)
C11 H11 0.9500
C23 H23 0.9500
O2 C1 1.265(6)
O3 C3 1.345(5)
O3 H3 0.8400
O1 C1 1.265(6)
C1 C2 1.501(5)
C6 C5 1.397(6)
C6 H6 0.9500
C5 H5A 0.9500
C3 C2 1.397(6)

loop_
_geom_torsion_atom_site_label_1
_geom_torsion_atom_site_label_2
_geom_torsion_atom_site_label_3
_geom_torsion_atom_site_label_4
_geom_torsion
C19 N2 C16 C15 174.4(2)
C17 N2 C16 C15 50.5(3)
C15 N1 C14 C13 -13.1(4)
C18 N1 C14 C13 114.0(3)
C15 N1 C14 C9 164.0(3)
C18 N1 C14 C9 -68.8(3)
C22 O8 C21 C20 -166.0(3)
O7 C20 C21 O8 -59.2(4)
C19 C20 C21 O8 65.5(3)
C9 C14 C13 C12 0.6(4)
N1 C14 C13 C12 177.8(3)
C19 N2 C17 C18 -171.6(2)
C16 N2 C17 C18 -49.4(3)
C17 N2 C19 C20 -56.2(3)
C16 N2 C19 C20 -179.4(2)
O7 C20 C19 N2 -50.3(3)
C21 C20 C19 N2 -175.7(2)
C23 C24 C25 C26 4.2(7)
C29 C28 C27 C26 -1.6(5)
C29 C30 C31 C22 177.2(3)
C29 C30 C31 C26 -1.3(5)
C28 C27 C26 C25 -174.3(3)
C28 C27 C26 C31 2.1(5)
C24 C25 C26 C27 173.9(4)
C24 C25 C26 C31 -2.6(5)
C30 C31 C26 C27 -0.7(4)
C22 C31 C26 C27 -179.2(3)
C30 C31 C26 C25 175.9(3)
C22 C31 C26 C25 -2.6(4)
C14 C13 C12 C11 0.1(5)
C31 C30 C29 C28 1.9(5)
C27 C28 C29 C30 -0.5(5)
C8 O6 C9 C10 -1.4(4)
C8 O6 C9 C14 -179.5(3)
C11 C10 C9 O6 -177.6(3)
C11 C10 C9 C14 0.3(5)
C13 C14 C9 O6 177.3(3)
N1 C14 C9 O6 0.0(4)
C13 C14 C9 C10 -0.8(4)
N1 C14 C9 C10 -178.1(3)
C14 N1 C18 C17 165.8(2)
C15 N1 C18 C17 -63.2(3)
N2 C17 C18 N1 56.4(3)
C14 N1 C15 C16 -165.7(2)
C18 N1 C15 C16 64.1(3)
N2 C16 C15 N1 -58.4(3)
C21 O8 C22 C23 -9.6(5)
C21 O8 C22 C31 171.9(3)
C30 C31 C22 O8 6.6(4)
C26 C31 C22 O8 -174.9(3)
C30 C31 C22 C23 -171.9(3)
C26 C31 C22 C23 6.5(5)
C13 C12 C11 C10 -0.6(5)
C9 C10 C11 C12 0.3(5)
O8 C22 C23 C24 176.5(4)
C31 C22 C23 C24 -5.1(6)
C25 C24 C23 C22 -0.3(7)
C2 C7B C6 C5 0.2(5)
O5 C7A C6 C5 176.4(7)
C2 C7A C6 C5 0.2(5)
C3 C4B C5 C6 -0.5(5)
O4 C4A C5 C6 178.9(3)
C3 C4A C5 C6 -0.5(5)
C7B C6 C5 C4B -0.5(5)
C7A C6 C5 C4A -0.5(5)
C5 C4B C3 O3 -179.0(3)
C5 C4B C3 C2 1.7(5)
O4 C4A C3 O3 1.6(5)
C5 C4A C3 O3 -179.0(3)
O4 C4A C3 C2 -177.7(3)
C5 C4A C3 C2 1.7(5)
O3 C3 C2 C7A 178.8(3)
C4A C3 C2 C7A -1.9(5)
O3 C3 C2 C7B 178.8(3)
C4B C3 C2 C7B -1.9(5)
O3 C3 C2 C1 -3.5(5)
C4B C3 C2 C1 175.7(3)
C4A C3 C2 C1 175.7(3)
O5 C7A C2 C3 -175.4(6)
C6 C7A C2 C3 1.0(5)
O5 C7A C2 C1 7.0(7)
C6 C7A C2 C1 -176.6(3)
C6 C7B C2 C3 1.0(5)
C6 C7B C2 C1 -176.6(3)
O1 C1 C2 C3 179.7(3)
O2 C1 C2 C3 -0.2(5)
O1 C1 C2 C7A -2.7(5)
O2 C1 C2 C7A 177.3(3)
O1 C1 C2 C7B -2.7(5)
O2 C1 C2 C7B 177.3(3)
